data_1506613
loop_
_publ_author_name
'Su, Shun'
'Acquilano, Dayle E.'
'Arumugasamy, Jeevanandam'
'Beeler, Aaron B.'
'Eastwood, Erin L.'
'Giguere, Joshua R.'
'Lan, Ping'
'Lei, Xiaoguang'
'Min, Geanna K.'
'Yeager, Adam R.'
'Zhou, Ya'
'Panek, James S.'
'Snyder, John K.'
'Schaus, Scott E.'
'Porco, Jr, John A'

_publ_section_title
;
 Convergent synthesis of a complex oxime library using chemical domain
 shuffling.
;
_journal_issue 13
_journal_name_full 'Organic letters'
_journal_page_first 2751
_journal_page_last 2754
_journal_paper_doi 10.1021/ol051023r
_journal_volume 7
_journal_year 2005
_chemical_formula_sum 'C16 H15 N3 O5'
_chemical_formula_weight 329.31
_chemical_name_systematic
; 
 ? 
;
_space_group_IT_number 19
_symmetry_cell_setting orthorhombic
_symmetry_space_group_name_Hall 'P 2ac 2ab'
_symmetry_space_group_name_H-M 'P 21 21 21'
_atom_sites_solution_hydrogens mixed
_atom_sites_solution_primary direct
_atom_sites_solution_secondary difmap
_audit_creation_method SHELXL-97
_cell_angle_alpha 90.00
_cell_angle_beta 90.00
_cell_angle_gamma 90.00
_cell_formula_units_Z 4
_cell_length_a 7.2933(10)
_cell_length_b 8.2345(12)
_cell_length_c 24.418(3)
_cell_measurement_temperature 173(2)
_cell_volume 1466.5(3)
_computing_cell_refinement 'Bruker SAINT'
_computing_data_collection 'Bruker SMART'
_computing_data_reduction 'Bruker SAINT'
_computing_molecular_graphics 'Bruker SHELXTL'
_computing_publication_material 'Bruker SHELXTL'
_computing_structure_refinement 'SHELXL-97 (Sheldrick, 1997)'
_computing_structure_solution 'SHELXS-97 (Sheldrick, 1990)'
_diffrn_ambient_temperature 173(2)
_diffrn_measured_fraction_theta_full 0.997
_diffrn_measured_fraction_theta_max 0.997
_diffrn_measurement_device_type 'Bruker 1k CCD area detector'
_diffrn_measurement_method '0.3 DEG. omega scans'
_diffrn_radiation_monochromator graphite
_diffrn_radiation_source 'fine-focus sealed tube'
_diffrn_radiation_type MoK\a
_diffrn_radiation_wavelength 0.71073
_diffrn_reflns_av_R_equivalents 0.0457
_diffrn_reflns_av_sigmaI/netI 0.0726
_diffrn_reflns_limit_h_max 8
_diffrn_reflns_limit_h_min -9
_diffrn_reflns_limit_k_max 7
_diffrn_reflns_limit_k_min -10
_diffrn_reflns_limit_l_max 32
_diffrn_reflns_limit_l_min -21
_diffrn_reflns_number 7736
_diffrn_reflns_theta_full 28.28
_diffrn_reflns_theta_max 28.28
_diffrn_reflns_theta_min 2.61
_exptl_absorpt_coefficient_mu 0.113
_exptl_absorpt_correction_T_max 0.9888
_exptl_absorpt_correction_T_min 0.9456
_exptl_absorpt_correction_type 'semiempirical by SADABS'
_exptl_crystal_colour colorless
_exptl_crystal_density_diffrn 1.492
_exptl_crystal_density_method 'not measured'
_exptl_crystal_description rod
_exptl_crystal_F_000 688
_exptl_crystal_size_max 0.50
_exptl_crystal_size_mid 0.15
_exptl_crystal_size_min 0.10
_refine_diff_density_max 0.205
_refine_diff_density_min -0.264
_refine_diff_density_rms 0.049
_refine_ls_abs_structure_details 'Flack H D (1983), Acta Cryst. A39, 876-881'
_refine_ls_abs_structure_Flack 0.6(13)
_refine_ls_extinction_method none
_refine_ls_goodness_of_fit_ref 1.027
_refine_ls_hydrogen_treatment mixed
_refine_ls_matrix_type full
_refine_ls_number_parameters 277
_refine_ls_number_reflns 3575
_refine_ls_number_restraints 0
_refine_ls_restrained_S_all 1.027
_refine_ls_R_factor_all 0.0850
_refine_ls_R_factor_gt 0.0519
_refine_ls_shift/su_max 0.044
_refine_ls_shift/su_mean 0.006
_refine_ls_structure_factor_coef Fsqd
_refine_ls_weighting_details 'calc w=1/[\s^2^(Fo^2^)+(0.0482P)^2^+0.0000P] where P=(Fo^2^+2Fc^2^)/3'
_refine_ls_weighting_scheme calc
_refine_ls_wR_factor_gt 0.0941
_refine_ls_wR_factor_ref 0.1045
_reflns_number_gt 2603
_reflns_number_total 3575
_reflns_threshold_expression >2sigma(I)
_cod_data_source_file ol051023rsi20050504_125207.cif
_cod_data_source_block porco33
_cod_depositor_comments
;
The following automatic conversions were performed:

'_symmetry_cell_setting' value 'Orthorhombic' changed to
'orthorhombic' according to
/home/saulius/struct/CIF-dictionaries/cif_core.dic dictionary named
'cif_core.dic' version 2.4.1 from 2010-06-29.

Automatic conversion script
Id: cif_fix_values 1715 2011-07-08 13:25:40Z adriana 
;
_cod_original_cell_volume 1466.4(3)
_cod_original_sg_symbol_H-M P2(1)2(1)2(1)
_cod_database_code 1506613

loop_
_symmetry_equiv_pos_as_xyz
'x, y, z'
'-x+1/2, -y, z+1/2'
'-x, y+1/2, -z+1/2'
'x+1/2, -y+1/2, -z'

loop_
_atom_site_label
_atom_site_type_symbol
_atom_site_fract_x
_atom_site_fract_y
_atom_site_fract_z
_atom_site_U_iso_or_equiv
_atom_site_adp_type
_atom_site_occupancy
_atom_site_symmetry_multiplicity
_atom_site_calc_flag
O1 O 0.4103(2) 0.1656(2) -0.12648(7) 0.0375(5) Uani 1 1 d
O2 O 0.5083(3) 0.1455(3) -0.25137(8) 0.0489(5) Uani 1 1 d
O3 O 0.9696(3) 0.1772(3) -0.27686(7) 0.0463(5) Uani 1 1 d
O4 O 0.9049(2) 0.3746(2) 0.01216(6) 0.0310(4) Uani 1 1 d
O5 O 0.4394(2) 0.5515(2) -0.10120(6) 0.0331(4) Uani 1 1 d
N1 N 0.7051(3) 0.4028(2) -0.11439(7) 0.0240(5) Uani 1 1 d
N2 N 0.8362(3) 0.3328(2) -0.07883(7) 0.0242(4) Uani 1 1 d
N3 N 0.6406(3) 0.4787(2) -0.03023(7) 0.0219(4) Uani 1 1 d
C1 C 0.5838(3) 0.1452(3) -0.15194(9) 0.0261(5) Uani 1 1 d
H1A H 0.666(3) 0.085(3) -0.1284(10) 0.027(7) Uiso 1 1 d
C2 C 0.5581(4) 0.0513(4) -0.20429(12) 0.0402(7) Uani 1 1 d
H2 H 0.485(3) -0.046(3) -0.2015(9) 0.031(7) Uiso 1 1 d
C3 C 0.6876(4) 0.0689(4) -0.24936(12) 0.0446(8) Uani 1 1 d
H3 H 0.707(4) -0.013(4) -0.2733(12) 0.063(10) Uiso 1 1 d
C4 C 0.8448(4) 0.1823(3) -0.24415(9) 0.0321(6) Uani 1 1 d
C5 C 0.8528(3) 0.2938(3) -0.19454(9) 0.0254(5) Uani 1 1 d
H5 H 0.896(4) 0.406(3) -0.2075(9) 0.034(7) Uiso 1 1 d
C6 C 0.6688(3) 0.3097(3) -0.16466(9) 0.0235(5) Uani 1 1 d
H6 H 0.576(3) 0.370(3) -0.1849(8) 0.019(6) Uiso 1 1 d
C7 C 1.0016(4) 0.2222(3) -0.15625(10) 0.0259(5) Uani 1 1 d
H7B H 1.118(3) 0.230(3) -0.1724(8) 0.014(6) Uiso 1 1 d
H7A H 0.970(3) 0.104(3) -0.1485(8) 0.017(6) Uiso 1 1 d
C8 C 1.0192(3) 0.3167(3) -0.10325(10) 0.0267(5) Uani 1 1 d
H8B H 1.094(3) 0.263(3) -0.0768(9) 0.022(6) Uiso 1 1 d
H8A H 1.064(3) 0.421(3) -0.1105(9) 0.031(7) Uiso 1 1 d
C9 C 0.8058(3) 0.3933(3) -0.02748(9) 0.0238(5) Uani 1 1 d
C10 C 0.5753(3) 0.4840(3) -0.08450(9) 0.0250(5) Uani 1 1 d
C11 C 0.5517(3) 0.5576(3) 0.01491(9) 0.0229(5) Uani 1 1 d
C12 C 0.6563(4) 0.6408(3) 0.05333(9) 0.0257(5) Uani 1 1 d
H12 H 0.789(3) 0.644(3) 0.0492(8) 0.016(6) Uiso 1 1 d
C13 C 0.5681(4) 0.7167(3) 0.09686(10) 0.0295(6) Uani 1 1 d
H13 H 0.642(3) 0.764(3) 0.1238(9) 0.027(7) Uiso 1 1 d
C14 C 0.3793(4) 0.7127(3) 0.10097(10) 0.0303(6) Uani 1 1 d
H14 H 0.315(4) 0.761(4) 0.1315(10) 0.036(8) Uiso 1 1 d
C15 C 0.2752(4) 0.6340(3) 0.06164(10) 0.0277(6) Uani 1 1 d
H15 H 0.139(3) 0.630(3) 0.0642(9) 0.022(6) Uiso 1 1 d
C16 C 0.3621(4) 0.5526(3) 0.01877(10) 0.0261(5) Uani 1 1 d
H16 H 0.288(3) 0.496(3) -0.0084(9) 0.021(6) Uiso 1 1 d
H1O H 0.412(4) 0.150(3) -0.0905(11) 0.040(8) Uiso 1 1 d

loop_
_atom_site_aniso_label
_atom_site_aniso_U_11
_atom_site_aniso_U_22
_atom_site_aniso_U_33
_atom_site_aniso_U_23
_atom_site_aniso_U_13
_atom_site_aniso_U_12
O1 0.0238(10) 0.0583(13) 0.0306(11) 0.0086(9) 0.0004(8) -0.0010(9)
O2 0.0383(11) 0.0778(15) 0.0307(10) -0.0152(10) -0.0086(8) 0.0080(11)
O3 0.0459(13) 0.0666(14) 0.0264(10) -0.0011(9) 0.0101(9) 0.0126(11)
O4 0.0321(10) 0.0376(10) 0.0234(9) -0.0027(7) -0.0067(8) 0.0049(8)
O5 0.0322(10) 0.0383(10) 0.0287(9) -0.0037(8) -0.0041(8) 0.0162(8)
N1 0.0246(11) 0.0275(11) 0.0200(10) -0.0019(8) -0.0044(8) 0.0079(9)
N2 0.0216(10) 0.0275(11) 0.0236(10) -0.0028(8) -0.0043(8) 0.0026(8)
N3 0.0233(11) 0.0214(10) 0.0209(10) -0.0009(8) -0.0017(8) 0.0026(8)
C1 0.0217(12) 0.0293(13) 0.0274(13) 0.0009(10) -0.0014(11) 0.0026(11)
C2 0.0320(16) 0.0363(15) 0.0524(18) -0.0122(13) -0.0013(14) -0.0065(14)
C3 0.0344(17) 0.0528(19) 0.0465(18) -0.0273(15) -0.0038(14) 0.0045(14)
C4 0.0351(15) 0.0384(16) 0.0229(13) 0.0021(11) -0.0018(12) 0.0102(12)
C5 0.0279(14) 0.0253(13) 0.0230(12) 0.0035(10) 0.0024(10) 0.0012(11)
C6 0.0267(13) 0.0254(13) 0.0183(11) -0.0013(10) -0.0037(10) 0.0048(10)
C7 0.0182(13) 0.0328(14) 0.0267(13) 0.0010(11) 0.0017(11) 0.0024(11)
C8 0.0206(13) 0.0290(14) 0.0304(14) 0.0002(11) -0.0005(11) 0.0026(10)
C9 0.0263(14) 0.0200(12) 0.0250(13) -0.0016(10) -0.0008(11) -0.0013(10)
C10 0.0248(13) 0.0262(12) 0.0241(13) -0.0008(9) -0.0004(11) 0.0016(10)
C11 0.0308(14) 0.0176(10) 0.0204(11) 0.0014(9) 0.0032(10) 0.0036(10)
C12 0.0319(15) 0.0209(13) 0.0244(12) 0.0030(9) 0.0003(11) -0.0008(11)
C13 0.0423(16) 0.0231(12) 0.0232(12) -0.0006(10) -0.0013(12) -0.0032(12)
C14 0.0434(17) 0.0220(12) 0.0256(13) 0.0045(11) 0.0074(12) 0.0064(11)
C15 0.0289(14) 0.0265(14) 0.0275(14) 0.0075(11) 0.0051(11) 0.0047(11)
C16 0.0324(14) 0.0223(12) 0.0236(13) 0.0029(10) -0.0010(11) 0.0013(10)

loop_
_atom_type_symbol
_atom_type_description
_atom_type_scat_dispersion_real
_atom_type_scat_dispersion_imag
_atom_type_scat_source
C C 0.0033 0.0016 'International Tables Vol C Tables 4.2.6.8 and 6.1.1.4'
H H 0.0000 0.0000 'International Tables Vol C Tables 4.2.6.8 and 6.1.1.4'
N N 0.0061 0.0033 'International Tables Vol C Tables 4.2.6.8 and 6.1.1.4'
O O 0.0106 0.0060 'International Tables Vol C Tables 4.2.6.8 and 6.1.1.4'

loop_
_geom_angle_atom_site_label_1
_geom_angle_atom_site_label_2
_geom_angle_atom_site_label_3
_geom_angle
C2 O2 C3 60.68(19)
C10 N1 N2 109.80(17)
C10 N1 C6 125.0(2)
N2 N1 C6 114.95(18)
C9 N2 N1 107.77(18)
C9 N2 C8 123.57(19)
N1 N2 C8 113.71(18)
C9 N3 C10 110.62(18)
C9 N3 C11 125.50(18)
C10 N3 C11 123.82(19)
O1 C1 C2 108.8(2)
O1 C1 C6 110.29(19)
C2 C1 C6 109.5(2)
O2 C2 C3 60.31(18)
O2 C2 C1 115.8(2)
C3 C2 C1 120.6(3)
O2 C3 C2 59.02(19)
O2 C3 C4 115.2(2)
C2 C3 C4 119.9(2)
O3 C4 C3 120.2(2)
O3 C4 C5 121.1(3)
C3 C4 C5 118.5(2)
C4 C5 C6 113.4(2)
C4 C5 C7 106.1(2)
C6 C5 C7 111.01(19)
N1 C6 C1 111.54(18)
N1 C6 C5 106.49(19)
C1 C6 C5 112.2(2)
C8 C7 C5 112.3(2)
N2 C8 C7 108.5(2)
O4 C9 N2 125.9(2)
O4 C9 N3 127.9(2)
N2 C9 N3 106.21(19)
O5 C10 N1 127.8(2)
O5 C10 N3 127.5(2)
N1 C10 N3 104.6(2)
C16 C11 C12 121.1(2)
C16 C11 N3 119.3(2)
C12 C11 N3 119.6(2)
C11 C12 C13 118.9(2)
C14 C13 C12 120.4(3)
C13 C14 C15 120.5(2)
C14 C15 C16 119.7(2)
C11 C16 C15 119.3(2)

loop_
_geom_bond_atom_site_label_1
_geom_bond_atom_site_label_2
_geom_bond_distance
O1 C1 1.420(3)
O2 C2 1.433(4)
O2 C3 1.452(4)
O3 C4 1.212(3)
O4 C9 1.218(3)
O5 C10 1.208(3)
N1 C10 1.370(3)
N1 N2 1.414(2)
N1 C6 1.471(3)
N2 C9 1.367(3)
N2 C8 1.468(3)
N3 C9 1.397(3)
N3 C10 1.409(3)
N3 C11 1.434(3)
C1 C2 1.505(4)
C1 C6 1.522(3)
C2 C3 1.458(4)
C3 C4 1.484(4)
C4 C5 1.521(3)
C5 C6 1.533(3)
C5 C7 1.549(3)
C7 C8 1.515(4)
C11 C16 1.387(3)
C11 C12 1.390(3)
C12 C13 1.391(3)
C13 C14 1.382(4)
C14 C15 1.385(4)
C15 C16 1.396(3)

loop_
_cod_related_entry_id
_cod_related_entry_database
_cod_related_entry_code
1 ChemSpider 21176428
